data_1516528
loop_
_publ_author_name
'Patel, Pitambar'
'Chang, Sukbok'

_publ_section_title
;
 N-substituted hydroxylamines as synthetically versatile amino sources in
 the iridium-catalyzed mild C-h amidation reaction.
;
_journal_issue 12
_journal_name_full 'Organic letters'
_journal_page_first 3328
_journal_page_last 3331
_journal_paper_doi 10.1021/ol501338h
_journal_volume 16
_journal_year 2014
_chemical_formula_moiety 'C24 H25 F3 Ir N O2, C2 H4 O2'
_chemical_formula_sum 'C26 H29 F3 Ir N O4'
_chemical_formula_weight 668.70
_chemical_name_systematic
; 
 ? 
;
_space_group_IT_number 14
_symmetry_cell_setting monoclinic
_symmetry_space_group_name_Hall '-P 2yn'
_symmetry_space_group_name_H-M 'P 1 21/n 1'
_atom_sites_solution_hydrogens geom
_atom_sites_solution_primary direct
_atom_sites_solution_secondary difmap
_audit_creation_method SHELXL-97
_cell_angle_alpha 90.00
_cell_angle_beta 103.143(2)
_cell_angle_gamma 90.00
_cell_formula_units_Z 4
_cell_length_a 16.4790(8)
_cell_length_b 8.8550(4)
_cell_length_c 17.7803(9)
_cell_measurement_reflns_used 37402
_cell_measurement_temperature 120(2)
_cell_measurement_theta_max 30.47
_cell_measurement_theta_min 1.52
_cell_volume 2526.6(2)
_computing_cell_refinement 'Bruker SMART'
_computing_data_collection 'Bruker SMART'
_computing_data_reduction 'Bruker SAINT'
_computing_molecular_graphics 'Bruker SHELXTL'
_computing_publication_material 'Bruker SHELXTL'
_computing_structure_refinement 'SHELXL-97 (Sheldrick, 1997)'
_computing_structure_solution 'SHELXS-97 (Sheldrick, 1990)'
_diffrn_ambient_temperature 120(2)
_diffrn_measured_fraction_theta_full 1.000
_diffrn_measured_fraction_theta_max 0.931
_diffrn_measurement_device_type 'CCD area detector'
_diffrn_measurement_method 'phi and omega scans'
_diffrn_radiation_monochromator graphite
_diffrn_radiation_source 'fine-focus sealed tube'
_diffrn_radiation_type MoK\a
_diffrn_radiation_wavelength 0.71073
_diffrn_reflns_av_R_equivalents 0.0348
_diffrn_reflns_av_sigmaI/netI 0.0272
_diffrn_reflns_limit_h_max 23
_diffrn_reflns_limit_h_min -23
_diffrn_reflns_limit_k_max 12
_diffrn_reflns_limit_k_min -12
_diffrn_reflns_limit_l_max 25
_diffrn_reflns_limit_l_min -18
_diffrn_reflns_number 37402
_diffrn_reflns_theta_full 25.00
_diffrn_reflns_theta_max 30.47
_diffrn_reflns_theta_min 1.52
_exptl_absorpt_coefficient_mu 5.339
_exptl_absorpt_correction_T_max 0.3863
_exptl_absorpt_correction_T_min 0.1540
_exptl_absorpt_correction_type multi-scan
_exptl_absorpt_process_details SADABS
_exptl_crystal_colour yellow
_exptl_crystal_density_diffrn 1.758
_exptl_crystal_density_meas ?
_exptl_crystal_density_method 'not measured'
_exptl_crystal_description block
_exptl_crystal_F_000 1312
_exptl_crystal_size_max 0.56
_exptl_crystal_size_mid 0.24
_exptl_crystal_size_min 0.22
_refine_diff_density_max 1.230
_refine_diff_density_min -1.380
_refine_diff_density_rms 0.158
_refine_ls_extinction_method none
_refine_ls_goodness_of_fit_ref 1.049
_refine_ls_hydrogen_treatment mixed
_refine_ls_matrix_type full
_refine_ls_number_parameters 326
_refine_ls_number_reflns 7176
_refine_ls_number_restraints 0
_refine_ls_restrained_S_all 1.049
_refine_ls_R_factor_all 0.0334
_refine_ls_R_factor_gt 0.0252
_refine_ls_shift/su_max 0.000
_refine_ls_shift/su_mean 0.000
_refine_ls_structure_factor_coef Fsqd
_refine_ls_weighting_details 'calc w=1/[\s^2^(Fo^2^)+(0.0255P)^2^+3.7202P] where P=(Fo^2^+2Fc^2^)/3'
_refine_ls_weighting_scheme calc
_refine_ls_wR_factor_gt 0.0587
_refine_ls_wR_factor_ref 0.0630
_reflns_number_gt 6021
_reflns_number_total 7176
_reflns_threshold_expression >2sigma(I)
_cod_data_source_file ol501338h_si_004.cif
_cod_data_source_block 0121b-1
_cod_depositor_comments
;
The following automatic conversions were performed:

'_symmetry_cell_setting' value 'Monoclinic' changed to 'monoclinic'
according to
/usr/data/users/saulius/crontab/automatic-downloads/rss-feeds/ACS/lib/dictionaries/cif_core.dic
dictionary named 'cif_core.dic' version 2.4.2 from 2011-04-26.

Automatic conversion script
Id: cif_fix_values 2281 2013-09-26 08:29:07Z andrius 

 Adding full bibliography for 1516527--1516529.cif.

The following automatic conversions were performed:

'_exptl_crystal_density_meas' value 'not measured' was changed to '?'
- the value is perceived as not measured.

Automatic conversion script
Id: cif_fix_values 3008 2015-01-20 13:52:24Z robertas 
;
_cod_original_sg_symbol_H-M P2(1)/n
_cod_database_code 1516528

loop_
_symmetry_equiv_pos_as_xyz
'x, y, z'
'-x+1/2, y+1/2, -z+1/2'
'-x, -y, -z'
'x-1/2, -y-1/2, z-1/2'

loop_
_atom_site_label
_atom_site_type_symbol
_atom_site_fract_x
_atom_site_fract_y
_atom_site_fract_z
_atom_site_U_iso_or_equiv
_atom_site_adp_type
_atom_site_occupancy
_atom_site_symmetry_multiplicity
_atom_site_calc_flag
_atom_site_refinement_flags
Ir1 Ir 0.742269(6) 0.506580(10) 0.016413(5) 0.01654(4) Uani 1 1 d .
N1 N 0.79721(17) 0.6184(3) -0.06286(14) 0.0262(5) Uani 1 1 d .
O1 O 0.79760(13) 0.3092(2) -0.01820(12) 0.0259(4) Uani 1 1 d .
O2 O 0.71493(17) 0.3144(3) -0.13708(13) 0.0416(6) Uani 1 1 d .
O3 O 0.89570(15) 0.1550(3) 0.08830(17) 0.0469(7) Uani 1 1 d .
O4 O 0.7893(2) 0.0240(3) 0.1088(3) 0.0703(11) Uani 1 1 d .
F1 F 0.9657(2) 0.5569(4) 0.32267(15) 0.0932(12) Uani 1 1 d .
F2 F 0.99547(17) 0.3387(3) 0.28572(13) 0.0639(7) Uani 1 1 d .
F3 F 1.08597(18) 0.5140(3) 0.3028(2) 0.0814(11) Uani 1 1 d .
C1 C 0.67302(17) 0.5991(3) 0.09375(16) 0.0216(6) Uani 1 1 d .
C2 C 0.63877(18) 0.6530(3) 0.01715(17) 0.0232(6) Uani 1 1 d .
C3 C 0.60361(19) 0.5248(3) -0.03031(18) 0.0257(6) Uani 1 1 d .
C4 C 0.62160(18) 0.3945(3) 0.01574(17) 0.0239(6) Uani 1 1 d .
C5 C 0.66532(17) 0.4374(3) 0.09266(16) 0.0215(6) Uani 1 1 d .
C6 C 0.7050(2) 0.6947(4) 0.16349(17) 0.0296(7) Uani 1 1 d .
H6A H 0.6590 0.7200 0.1878 0.044 Uiso 1 1 calc R
H6B H 0.7290 0.7878 0.1481 0.044 Uiso 1 1 calc R
H6C H 0.7479 0.6390 0.2003 0.044 Uiso 1 1 calc R
C7 C 0.6333(2) 0.8153(4) -0.0071(2) 0.0350(8) Uani 1 1 d .
H7A H 0.5804 0.8580 -0.0008 0.053 Uiso 1 1 calc R
H7B H 0.6363 0.8225 -0.0614 0.053 Uiso 1 1 calc R
H7C H 0.6797 0.8717 0.0250 0.053 Uiso 1 1 calc R
C8 C 0.5543(2) 0.5281(4) -0.1126(2) 0.0384(8) Uani 1 1 d .
H8A H 0.5750 0.4496 -0.1423 0.058 Uiso 1 1 calc R
H8B H 0.5604 0.6272 -0.1352 0.058 Uiso 1 1 calc R
H8C H 0.4954 0.5096 -0.1139 0.058 Uiso 1 1 calc R
C9 C 0.6006(2) 0.2347(4) -0.0086(2) 0.0372(8) Uani 1 1 d .
H9A H 0.5516 0.2025 0.0097 0.056 Uiso 1 1 calc R
H9B H 0.6479 0.1692 0.0137 0.056 Uiso 1 1 calc R
H9C H 0.5887 0.2280 -0.0651 0.056 Uiso 1 1 calc R
C10 C 0.6847(2) 0.3330(4) 0.16098(19) 0.0327(7) Uani 1 1 d .
H10A H 0.7225 0.3836 0.2042 0.049 Uiso 1 1 calc R
H10B H 0.7114 0.2413 0.1472 0.049 Uiso 1 1 calc R
H10C H 0.6330 0.3060 0.1761 0.049 Uiso 1 1 calc R
C11 C 0.7668(2) 0.2522(3) -0.08723(19) 0.0313(7) Uani 1 1 d .
C12 C 0.8020(3) 0.0986(4) -0.0991(2) 0.0446(9) Uani 1 1 d .
H12A H 0.7783 0.0640 -0.1519 0.067 Uiso 1 1 calc R
H12B H 0.7877 0.0267 -0.0622 0.067 Uiso 1 1 calc R
H12C H 0.8627 0.1056 -0.0908 0.067 Uiso 1 1 calc R
C13 C 0.7565(3) 0.6476(4) -0.13600(19) 0.0394(9) Uani 1 1 d .
H13A H 0.7003 0.6156 -0.1529 0.047 Uiso 1 1 calc R
C14 C 0.7936(3) 0.7218(4) -0.1868(2) 0.0513(11) Uani 1 1 d .
H14A H 0.7629 0.7444 -0.2376 0.062 Uiso 1 1 calc R
C15 C 0.8744(3) 0.7626(4) -0.1637(3) 0.0557(13) Uani 1 1 d .
H15A H 0.9014 0.8118 -0.1988 0.067 Uiso 1 1 calc R
C16 C 0.9178(3) 0.7328(4) -0.0893(3) 0.0491(11) Uani 1 1 d .
H16A H 0.9746 0.7617 -0.0727 0.059 Uiso 1 1 calc R
C17 C 0.8775(2) 0.6597(3) -0.0386(2) 0.0320(7) Uani 1 1 d .
C18 C 0.91449(19) 0.6190(3) 0.04209(19) 0.0287(7) Uani 1 1 d .
C19 C 0.85967(17) 0.5471(3) 0.08093(17) 0.0220(6) Uani 1 1 d .
C20 C 0.8918(2) 0.5052(3) 0.15765(19) 0.0262(6) Uani 1 1 d .
H20A H 0.8570 0.4558 0.1858 0.031 Uiso 1 1 calc R
C21 C 0.9748(2) 0.5356(4) 0.1933(2) 0.0355(8) Uani 1 1 d .
C22 C 1.0273(2) 0.6046(4) 0.1535(3) 0.0477(10) Uani 1 1 d .
H22A H 1.0838 0.6234 0.1784 0.057 Uiso 1 1 calc R
C23 C 0.9975(2) 0.6464(4) 0.0777(2) 0.0425(9) Uani 1 1 d .
H23A H 1.0334 0.6935 0.0498 0.051 Uiso 1 1 calc R
C24 C 1.0054(2) 0.4875(5) 0.2755(2) 0.0489(11) Uani 1 1 d .
C25 C 0.8626(2) 0.0490(4) 0.1228(2) 0.0366(8) Uani 1 1 d .
C26 C 0.9254(3) -0.0361(5) 0.1811(3) 0.0523(11) Uani 1 1 d .
H26A H 0.9432 0.0255 0.2277 0.078 Uiso 1 1 calc R
H26B H 0.9738 -0.0595 0.1597 0.078 Uiso 1 1 calc R
H26C H 0.9006 -0.1303 0.1942 0.078 Uiso 1 1 calc R
H3 H 0.856(3) 0.218(5) 0.046(3) 0.063 Uiso 1 1 d .

loop_
_atom_site_aniso_label
_atom_site_aniso_U_11
_atom_site_aniso_U_22
_atom_site_aniso_U_33
_atom_site_aniso_U_23
_atom_site_aniso_U_13
_atom_site_aniso_U_12
Ir1 0.02078(6) 0.01739(6) 0.00967(6) 0.00018(4) -0.00025(4) -0.00109(4)
N1 0.0411(15) 0.0219(12) 0.0186(12) 0.0004(9) 0.0130(11) 0.0006(10)
O1 0.0333(12) 0.0223(10) 0.0220(10) -0.0029(8) 0.0061(9) 0.0007(8)
O2 0.0624(17) 0.0378(13) 0.0200(11) -0.0087(10) 0.0000(11) 0.0071(12)
O3 0.0270(13) 0.0464(15) 0.0629(18) 0.0166(13) 0.0012(12) 0.0004(11)
O4 0.0372(16) 0.0572(19) 0.110(3) 0.0355(19) 0.0039(18) -0.0094(14)
F1 0.089(2) 0.140(3) 0.0367(14) -0.0287(17) -0.0147(14) 0.075(2)
F2 0.0714(18) 0.0684(17) 0.0381(13) 0.0007(12) -0.0162(12) 0.0133(14)
F3 0.0425(15) 0.103(3) 0.074(2) -0.0174(15) -0.0386(15) 0.0083(14)
C1 0.0196(13) 0.0263(14) 0.0173(13) -0.0024(11) 0.0013(10) -0.0015(11)
C2 0.0218(14) 0.0250(14) 0.0207(14) 0.0017(11) 0.0001(11) 0.0052(11)
C3 0.0226(14) 0.0307(15) 0.0199(14) -0.0007(11) -0.0035(11) 0.0008(11)
C4 0.0197(14) 0.0264(14) 0.0223(14) -0.0025(11) -0.0023(11) -0.0052(11)
C5 0.0208(14) 0.0250(14) 0.0182(13) 0.0025(11) 0.0032(11) -0.0022(11)
C6 0.0325(17) 0.0352(17) 0.0213(15) -0.0088(12) 0.0068(13) -0.0029(13)
C7 0.0393(19) 0.0277(16) 0.0357(18) 0.0056(14) 0.0035(15) 0.0086(14)
C8 0.0324(18) 0.049(2) 0.0248(16) -0.0013(15) -0.0117(13) 0.0056(15)
C9 0.0333(18) 0.0294(17) 0.045(2) -0.0098(15) 0.0017(15) -0.0124(14)
C10 0.0364(18) 0.0353(17) 0.0259(16) 0.0116(13) 0.0062(14) -0.0037(14)
C11 0.0439(19) 0.0242(15) 0.0280(17) -0.0069(12) 0.0124(14) -0.0012(13)
C12 0.061(3) 0.0278(17) 0.044(2) -0.0142(15) 0.0110(19) 0.0040(16)
C13 0.066(3) 0.0315(17) 0.0212(16) 0.0046(13) 0.0115(16) 0.0024(17)
C14 0.099(4) 0.0338(19) 0.030(2) 0.0073(15) 0.034(2) 0.005(2)
C15 0.101(4) 0.0297(19) 0.057(3) 0.0115(17) 0.062(3) 0.014(2)
C16 0.056(2) 0.0335(19) 0.074(3) 0.0047(18) 0.049(2) 0.0017(17)
C17 0.0392(18) 0.0225(15) 0.0422(19) -0.0030(13) 0.0254(15) 0.0032(13)
C18 0.0232(15) 0.0267(15) 0.0395(18) -0.0076(13) 0.0139(13) 0.0013(12)
C19 0.0187(13) 0.0216(13) 0.0243(14) -0.0058(11) 0.0021(11) 0.0021(10)
C20 0.0229(14) 0.0290(16) 0.0236(15) -0.0065(11) -0.0013(11) 0.0048(11)
C21 0.0241(16) 0.0336(16) 0.0401(19) -0.0160(15) -0.0103(14) 0.0104(13)
C22 0.0167(15) 0.045(2) 0.075(3) -0.023(2) -0.0027(17) 0.0028(14)
C23 0.0211(16) 0.0379(19) 0.071(3) -0.0087(18) 0.0147(17) 0.0000(14)
C24 0.0350(19) 0.062(3) 0.038(2) -0.0217(18) -0.0177(16) 0.0220(17)
C25 0.0344(18) 0.0310(17) 0.043(2) 0.0001(15) 0.0060(15) -0.0006(14)
C26 0.055(3) 0.050(2) 0.047(2) 0.011(2) 0.003(2) 0.015(2)

loop_
_atom_type_symbol
_atom_type_description
_atom_type_scat_dispersion_real
_atom_type_scat_dispersion_imag
_atom_type_scat_source
C C 0.0033 0.0016 'International Tables Vol C Tables 4.2.6.8 and 6.1.1.4'
H H 0.0000 0.0000 'International Tables Vol C Tables 4.2.6.8 and 6.1.1.4'
N N 0.0061 0.0033 'International Tables Vol C Tables 4.2.6.8 and 6.1.1.4'
O O 0.0106 0.0060 'International Tables Vol C Tables 4.2.6.8 and 6.1.1.4'
F F 0.0171 0.0103 'International Tables Vol C Tables 4.2.6.8 and 6.1.1.4'
Ir Ir -1.4442 7.9887 'International Tables Vol C Tables 4.2.6.8 and 6.1.1.4'

loop_
_geom_angle_atom_site_label_1
_geom_angle_atom_site_label_2
_geom_angle_atom_site_label_3
_geom_angle
C19 Ir1 N1 78.20(11)
C19 Ir1 O1 83.87(10)
N1 Ir1 O1 85.09(9)
C19 Ir1 C1 98.47(11)
N1 Ir1 C1 128.91(10)
O1 Ir1 C1 145.82(10)
C19 Ir1 C2 122.90(11)
N1 Ir1 C2 100.65(11)
O1 Ir1 C2 153.20(10)
C1 Ir1 C2 39.06(10)
C19 Ir1 C5 108.39(11)
N1 Ir1 C5 166.03(11)
O1 Ir1 C5 107.59(10)
C1 Ir1 C5 39.19(11)
C2 Ir1 C5 65.39(11)
C19 Ir1 C4 144.47(12)
N1 Ir1 C4 137.14(10)
O1 Ir1 C4 94.22(10)
C1 Ir1 C4 64.32(11)
C2 Ir1 C4 63.73(11)
C5 Ir1 C4 38.59(10)
C19 Ir1 C3 161.03(11)
N1 Ir1 C3 106.02(11)
O1 Ir1 C3 114.71(10)
C1 Ir1 C3 64.22(11)
C2 Ir1 C3 38.51(11)
C5 Ir1 C3 63.75(11)
C4 Ir1 C3 36.66(11)
C13 N1 C17 119.7(3)
C13 N1 Ir1 123.1(2)
C17 N1 Ir1 117.2(2)
C11 O1 Ir1 118.99(19)
C2 C1 C5 107.7(2)
C2 C1 C6 126.1(3)
C5 C1 C6 126.1(3)
C2 C1 Ir1 70.65(16)
C5 C1 Ir1 70.62(16)
C6 C1 Ir1 127.7(2)
C1 C2 C3 108.1(2)
C1 C2 C7 125.3(3)
C3 C2 C7 126.3(3)
C1 C2 Ir1 70.29(16)
C3 C2 Ir1 74.77(17)
C7 C2 Ir1 125.0(2)
C4 C3 C2 107.4(3)
C4 C3 C8 125.3(3)
C2 C3 C8 127.3(3)
C4 C3 Ir1 70.41(16)
C2 C3 Ir1 66.73(16)
C8 C3 Ir1 129.7(2)
C3 C4 C5 109.2(2)
C3 C4 C9 127.1(3)
C5 C4 C9 123.7(3)
C3 C4 Ir1 72.93(17)
C5 C4 Ir1 67.92(15)
C9 C4 Ir1 124.8(2)
C1 C5 C4 107.4(2)
C1 C5 C10 126.9(3)
C4 C5 C10 124.9(3)
C1 C5 Ir1 70.19(16)
C4 C5 Ir1 73.49(16)
C10 C5 Ir1 129.7(2)
O2 C11 O1 124.4(3)
O2 C11 C12 122.3(3)
O1 C11 C12 113.3(3)
N1 C13 C14 122.1(4)
C15 C14 C13 119.0(4)
C14 C15 C16 120.0(4)
C15 C16 C17 119.3(4)
N1 C17 C16 119.8(4)
N1 C17 C18 113.9(3)
C16 C17 C18 126.3(4)
C23 C18 C19 122.0(3)
C23 C18 C17 123.2(3)
C19 C18 C17 114.8(3)
C20 C19 C18 117.1(3)
C20 C19 Ir1 127.0(2)
C18 C19 Ir1 115.8(2)
C19 C20 C21 120.4(3)
C22 C21 C20 121.1(3)
C22 C21 C24 121.1(3)
C20 C21 C24 117.7(4)
C23 C22 C21 119.7(3)
C22 C23 C18 119.6(4)
F1 C24 F3 106.5(3)
F1 C24 F2 106.1(4)
F3 C24 F2 105.4(3)
F1 C24 C21 112.4(3)
F3 C24 C21 113.1(4)
F2 C24 C21 112.7(3)
O4 C25 O3 123.0(4)
O4 C25 C26 124.0(4)
O3 C25 C26 113.1(3)

loop_
_geom_bond_atom_site_label_1
_geom_bond_atom_site_label_2
_geom_bond_distance
Ir1 C19 2.044(3)
Ir1 N1 2.090(2)
Ir1 O1 2.126(2)
Ir1 C1 2.140(3)
Ir1 C2 2.145(3)
Ir1 C5 2.145(3)
Ir1 C4 2.220(3)
Ir1 C3 2.252(3)
N1 C13 1.346(4)
N1 C17 1.346(4)
O1 C11 1.317(4)
O2 C11 1.214(4)
O3 C25 1.306(4)
O4 C25 1.199(5)
F1 C24 1.325(5)
F2 C24 1.344(5)
F3 C24 1.327(5)
C1 C2 1.432(4)
C1 C5 1.437(4)
C1 C6 1.495(4)
C2 C3 1.453(4)
C2 C7 1.498(4)
C3 C4 1.407(4)
C3 C8 1.503(4)
C4 C5 1.444(4)
C4 C9 1.497(4)
C5 C10 1.502(4)
C11 C12 1.512(4)
C13 C14 1.368(5)
C14 C15 1.350(6)
C15 C16 1.380(6)
C16 C17 1.394(5)
C17 C18 1.470(5)
C18 C23 1.392(4)
C18 C19 1.408(4)
C19 C20 1.396(4)
C20 C21 1.397(4)
C21 C22 1.378(6)
C21 C24 1.497(6)
C22 C23 1.376(6)
C25 C26 1.492(5)

loop_
_geom_hbond_atom_site_label_D
_geom_hbond_atom_site_label_H
_geom_hbond_atom_site_label_A
_geom_hbond_distance_DH
_geom_hbond_distance_HA
_geom_hbond_distance_DA
_geom_hbond_angle_DHA
O3 H3 O1 1.04(4) 1.54(5) 2.583(3) 178(4)
